data_7026646
loop_
_publ_author_name
'Hu, Bo-Wen'
'Zhao, Jiong-Peng'
'Yang, Qian'
'Zhang, Xiao-Feng'
'Evangelisti, M.'
'Sa\~nudo, E C'
'Bu, Xian-He'

_publ_section_title
;
 Synthesis, structure and magnetic properties of two new azido-Co(II)
 coordination architectures: from ferromagnetic coupling to
 single-chain-magnets.
;
_journal_issue 46
_journal_name_full 'Dalton transactions (Cambridge, England : 2003)'
_journal_page_first 11210
_journal_page_last 11217
_journal_paper_doi 10.1039/c0dt00566e
_journal_volume 39
_journal_year 2010
_chemical_formula_sum 'C5 H3 Co N8 Na O2'
_chemical_formula_weight 289.07
_chemical_name_systematic
;
?
;
_space_group_IT_number 15
_symmetry_cell_setting monoclinic
_symmetry_space_group_name_Hall '-C 2yc'
_symmetry_space_group_name_H-M 'C 1 2/c 1'
_atom_sites_solution_hydrogens geom
_atom_sites_solution_primary direct
_atom_sites_solution_secondary difmap
_audit_creation_method SHELXL-97
_cell_angle_alpha 90.00
_cell_angle_beta 96.92(3)
_cell_angle_gamma 90.00
_cell_formula_units_Z 8
_cell_length_a 29.219(6)
_cell_length_b 10.655(2)
_cell_length_c 6.2540(13)
_cell_measurement_reflns_used 7352
_cell_measurement_temperature 293(2)
_cell_measurement_theta_max 27.48
_cell_measurement_theta_min 3.28
_cell_volume 1932.9(7)
_computing_cell_refinement 'Bruker SMART'
_computing_data_collection 'Bruker SMART'
_computing_data_reduction 'Bruker SAINT'
_computing_molecular_graphics 'Bruker SHELXTL'
_computing_publication_material 'Bruker SHELXTL'
_computing_structure_refinement 'Bruker SHELXTL'
_computing_structure_solution 'Bruker SHELXTL'
_diffrn_ambient_temperature 293(2)
_diffrn_measured_fraction_theta_full 0.998
_diffrn_measured_fraction_theta_max 0.998
_diffrn_measurement_device_type 'CCD area detector'
_diffrn_measurement_method 'phi and omega scans'
_diffrn_radiation_monochromator graphite
_diffrn_radiation_source 'fine-focus sealed tube'
_diffrn_radiation_type MoK\a
_diffrn_radiation_wavelength 0.71073
_diffrn_reflns_av_R_equivalents 0.1368
_diffrn_reflns_av_sigmaI/netI 0.0986
_diffrn_reflns_limit_h_max 34
_diffrn_reflns_limit_h_min -34
_diffrn_reflns_limit_k_max 12
_diffrn_reflns_limit_k_min -12
_diffrn_reflns_limit_l_max 7
_diffrn_reflns_limit_l_min -7
_diffrn_reflns_number 7647
_diffrn_reflns_theta_full 24.99
_diffrn_reflns_theta_max 24.99
_diffrn_reflns_theta_min 3.79
_diffrn_standards_decay_% none
_diffrn_standards_interval_count 0
_diffrn_standards_interval_time 0
_diffrn_standards_number 0
_exptl_absorpt_coefficient_mu 1.824
_exptl_absorpt_correction_T_max 0.733
_exptl_absorpt_correction_T_min 0.640
_exptl_absorpt_correction_type multi-scan
_exptl_absorpt_process_details SADABS
_exptl_crystal_colour red
_exptl_crystal_density_diffrn 1.987
_exptl_crystal_density_method 'not measured'
_exptl_crystal_description block
_exptl_crystal_F_000 1144
_exptl_crystal_size_max 0.25
_exptl_crystal_size_mid 0.21
_exptl_crystal_size_min 0.17
_refine_diff_density_max 0.425
_refine_diff_density_min -0.403
_refine_diff_density_rms 0.112
_refine_ls_extinction_method none
_refine_ls_goodness_of_fit_ref 1.151
_refine_ls_hydrogen_treatment constr
_refine_ls_matrix_type full
_refine_ls_number_parameters 154
_refine_ls_number_reflns 1711
_refine_ls_number_restraints 0
_refine_ls_restrained_S_all 1.151
_refine_ls_R_factor_all 0.1214
_refine_ls_R_factor_gt 0.0747
_refine_ls_shift/su_max 0.000
_refine_ls_shift/su_mean 0.000
_refine_ls_structure_factor_coef Fsqd
_refine_ls_weighting_details 'calc w=1/[\s^2^(Fo^2^)+(0.0500P)^2^+0.0000P] where P=(Fo^2^+2Fc^2^)/3'
_refine_ls_weighting_scheme calc
_refine_ls_wR_factor_gt 0.1282
_refine_ls_wR_factor_ref 0.1435
_reflns_number_gt 1210
_reflns_number_total 1711
_reflns_threshold_expression >2sigma(I)
_cod_data_source_file c0dt00566e.txt
_cod_data_source_block 2
_cod_depositor_comments
;
The following automatic conversions were performed:

'_symmetry_cell_setting' value 'Monoclinic' changed to 'monoclinic'
according to /home/saulius/struct/CIF-dictionaries/cif_core.dic
dictionary named 'cif_core.dic' version 2.4.2 from 2011-04-26.

Automatic conversion script
Id: cif_fix_values 1891 2012-01-12 08:04:46Z andrius 
;
_cod_original_sg_symbol_H-M 'C2/c '
_cod_database_code 7026646

loop_
_symmetry_equiv_pos_as_xyz
'x, y, z'
'-x, y, -z+1/2'
'x+1/2, y+1/2, z'
'-x+1/2, y+1/2, -z+1/2'
'-x, -y, -z'
'x, -y, z-1/2'
'-x+1/2, -y+1/2, -z'
'x+1/2, -y+1/2, z-1/2'

loop_
_atom_site_label
_atom_site_type_symbol
_atom_site_fract_x
_atom_site_fract_y
_atom_site_fract_z
_atom_site_U_iso_or_equiv
_atom_site_adp_type
_atom_site_occupancy
_atom_site_symmetry_multiplicity
_atom_site_calc_flag
_atom_site_refinement_flags
Co1 Co 0.35465(3) 0.56858(8) 0.24187(15) 0.0254(3) Uani 1 1 d .
Na2 Na 0.24325(8) 0.5769(2) 0.1830(4) 0.0290(7) Uani 1 1 d .
O2 O 0.30757(14) 0.7082(4) 0.1729(7) 0.0221(11) Uani 1 1 d .
N7 N 0.39392(18) 0.7334(5) 0.3437(8) 0.0223(13) Uani 1 1 d .
N4 N 0.30760(19) 0.4374(5) 0.0771(9) 0.0282(14) Uani 1 1 d .
N1 N 0.38942(18) 0.5473(5) -0.0294(9) 0.0278(15) Uani 1 1 d .
N5 N 0.30741(19) 0.3300(5) 0.1358(9) 0.0244(14) Uani 1 1 d .
C5 C 0.4380(2) 0.7454(7) 0.4237(12) 0.0345(19) Uani 1 1 d .
H5A H 0.4556 0.6739 0.4579 0.041 Uiso 1 1 calc R
C2 C 0.3696(2) 0.8399(6) 0.2989(11) 0.0238(16) Uani 1 1 d .
N8 N 0.4350(2) 0.9680(6) 0.4129(10) 0.0353(16) Uani 1 1 d .
C3 C 0.3906(3) 0.9563(6) 0.3341(11) 0.0313(18) Uani 1 1 d .
H3A H 0.3733 1.0284 0.3017 0.038 Uiso 1 1 calc R
C4 C 0.4581(2) 0.8628(7) 0.4570(12) 0.036(2) Uani 1 1 d .
H4A H 0.4890 0.8676 0.5126 0.043 Uiso 1 1 calc R
N2 N 0.4247(2) 0.5999(7) -0.0536(11) 0.050(2) Uani 1 1 d .
N3 N 0.4588(3) 0.6482(10) -0.0691(14) 0.114(4) Uani 1 1 d .
N6 N 0.3072(2) 0.2255(6) 0.1795(10) 0.0418(18) Uani 1 1 d .
C1 C 0.3194(2) 0.8209(6) 0.2030(10) 0.0223(16) Uani 1 1 d .
O1 O 0.29527(15) 0.9156(4) 0.1651(7) 0.0293(12) Uani 1 1 d .

loop_
_atom_site_aniso_label
_atom_site_aniso_U_11
_atom_site_aniso_U_22
_atom_site_aniso_U_33
_atom_site_aniso_U_23
_atom_site_aniso_U_13
_atom_site_aniso_U_12
Co1 0.0242(5) 0.0172(5) 0.0332(6) -0.0018(5) -0.0028(4) 0.0027(5)
Na2 0.0267(15) 0.0248(15) 0.0356(16) 0.0011(13) 0.0043(12) -0.0013(13)
O2 0.024(3) 0.014(2) 0.027(3) 0.002(2) 0.000(2) -0.001(2)
N7 0.021(3) 0.020(3) 0.024(3) 0.001(2) -0.004(3) 0.000(3)
N4 0.032(3) 0.020(3) 0.030(4) 0.004(3) -0.004(3) -0.001(3)
N1 0.020(3) 0.034(4) 0.030(4) -0.010(3) 0.004(3) -0.007(3)
N5 0.028(3) 0.021(4) 0.025(3) -0.003(3) 0.006(3) 0.000(3)
C5 0.027(4) 0.037(5) 0.039(5) -0.002(4) 0.000(4) 0.007(4)
C2 0.028(4) 0.018(3) 0.026(4) 0.003(3) 0.008(3) 0.005(3)
N8 0.023(4) 0.034(4) 0.047(4) -0.003(3) 0.000(3) -0.008(3)
C3 0.044(5) 0.018(4) 0.033(5) 0.003(3) 0.010(4) 0.004(3)
C4 0.021(4) 0.039(5) 0.045(5) -0.003(4) -0.006(4) -0.005(4)
N2 0.042(4) 0.072(5) 0.037(4) -0.013(4) 0.002(3) -0.026(4)
N3 0.094(7) 0.182(11) 0.072(7) -0.037(7) 0.034(6) -0.103(8)
N6 0.068(5) 0.023(4) 0.037(4) 0.004(3) 0.015(4) -0.009(4)
C1 0.031(4) 0.020(4) 0.017(4) -0.002(3) 0.006(3) -0.001(3)
O1 0.031(3) 0.018(3) 0.036(3) 0.001(2) -0.005(2) 0.004(2)

loop_
_atom_type_symbol
_atom_type_description
_atom_type_scat_dispersion_real
_atom_type_scat_dispersion_imag
_atom_type_scat_source
C C 0.0033 0.0016 'International Tables Vol C Tables 4.2.6.8 and 6.1.1.4'
H H 0.0000 0.0000 'International Tables Vol C Tables 4.2.6.8 and 6.1.1.4'
N N 0.0061 0.0033 'International Tables Vol C Tables 4.2.6.8 and 6.1.1.4'
O O 0.0106 0.0060 'International Tables Vol C Tables 4.2.6.8 and 6.1.1.4'
Na Na 0.0362 0.0249 'International Tables Vol C Tables 4.2.6.8 and 6.1.1.4'
Co Co 0.3494 0.9721 'International Tables Vol C Tables 4.2.6.8 and 6.1.1.4'

loop_
_geom_angle_atom_site_label_1
_geom_angle_atom_site_label_2
_geom_angle_atom_site_label_3
_geom_angle
_geom_angle_site_symmetry_1
_geom_angle_site_symmetry_3
O2 Co1 N1 148.0(2) . 6_566
O2 Co1 N1 106.8(2) . .
N1 Co1 N1 104.5(2) 6_566 .
O2 Co1 N4 89.83(19) . .
N1 Co1 N4 100.2(2) 6_566 .
N1 Co1 N4 83.4(2) . .
O2 Co1 N7 77.81(18) . .
N1 Co1 N7 94.8(2) 6_566 .
N1 Co1 N7 92.0(2) . .
N4 Co1 N7 165.0(2) . .
O2 Co1 Na2 46.44(12) . .
N1 Co1 Na2 120.02(16) 6_566 .
N1 Co1 Na2 119.43(16) . .
N4 Co1 Na2 51.86(16) . .
N7 Co1 Na2 120.33(15) . .
O1 Na2 O1 101.81(18) 4_545 7_565
O1 Na2 O2 151.80(18) 4_545 .
O1 Na2 O2 104.62(17) 7_565 .
O1 Na2 N6 89.6(2) 4_545 4
O1 Na2 N6 93.6(2) 7_565 4
O2 Na2 N6 98.3(2) . 4
O1 Na2 N4 94.82(19) 4_545 .
O1 Na2 N4 93.78(19) 7_565 .
O2 Na2 N4 73.90(18) . .
N6 Na2 N4 170.4(2) 4 .
O1 Na2 N4 84.88(17) 4_545 6_566
O1 Na2 N4 168.84(19) 7_565 6_566
O2 Na2 N4 67.52(16) . 6_566
N6 Na2 N4 95.4(2) 4 6_566
N4 Na2 N4 76.62(16) . 6_566
O1 Na2 C1 108.30(18) 4_545 7_565
O1 Na2 C1 21.75(16) 7_565 7_565
O2 Na2 C1 99.90(18) . 7_565
N6 Na2 C1 73.2(2) 4 7_565
N4 Na2 C1 113.2(2) . 7_565
N4 Na2 C1 162.05(19) 6_566 7_565
O1 Na2 Co1 117.70(14) 4_545 .
O1 Na2 Co1 118.30(15) 7_565 .
O2 Na2 Co1 38.91(11) . .
N6 Na2 Co1 129.26(18) 4 .
N4 Na2 Co1 41.30(13) . .
N4 Na2 Co1 50.58(12) 6_566 .
C1 Na2 Co1 126.88(15) 7_565 .
O1 Na2 Na2 94.06(16) 4_545 6_565
O1 Na2 Na2 40.49(12) 7_565 6_565
O2 Na2 Na2 99.62(12) . 6_565
N6 Na2 Na2 133.71(17) 4 6_565
N4 Na2 Na2 54.54(14) . 6_565
N4 Na2 Na2 130.94(14) 6_566 6_565
C1 Na2 Na2 61.88(13) 7_565 6_565
Co1 Na2 Na2 88.89(6) . 6_565
O1 Na2 Na2 40.68(13) 4_545 6_566
O1 Na2 Na2 142.43(14) 7_565 6_566
O2 Na2 Na2 112.67(12) . 6_566
N6 Na2 Na2 85.59(16) 4 6_566
N4 Na2 Na2 92.20(15) . 6_566
N4 Na2 Na2 45.29(12) 6_566 6_566
C1 Na2 Na2 143.40(13) 7_565 6_566
Co1 Na2 Na2 89.65(6) . 6_566
Na2 Na2 Na2 124.71(14) 6_565 6_566
C1 O2 Co1 119.9(4) . .
C1 O2 Na2 140.5(4) . .
Co1 O2 Na2 94.66(17) . .
C5 N7 C2 117.3(6) . .
C5 N7 Co1 130.3(5) . .
C2 N7 Co1 112.1(4) . .
N5 N4 Co1 120.1(4) . .
N5 N4 Na2 116.5(5) . .
Co1 N4 Na2 86.8(2) . .
N5 N4 Na2 100.5(4) . 6_565
Co1 N4 Na2 138.8(2) . 6_565
Na2 N4 Na2 80.17(16) . 6_565
N2 N1 Co1 123.5(5) . 6_565
N2 N1 Co1 124.1(5) . .
Co1 N1 Co1 112.4(3) 6_565 .
N6 N5 N4 176.0(7) . .
N7 C5 C4 121.1(7) . .
N7 C2 C3 120.3(6) . .
N7 C2 C1 115.2(5) . .
C3 C2 C1 124.4(6) . .
C4 N8 C3 116.5(6) . .
N8 C3 C2 122.2(6) . .
N8 C4 C5 122.6(6) . .
N3 N2 N1 177.4(10) . .
N5 N6 Na2 138.5(6) . 4_545
O1 C1 O2 127.5(6) . .
O1 C1 C2 117.7(6) . .
O2 C1 C2 114.8(6) . .
O1 C1 Na2 44.2(3) . 7_565
O2 C1 Na2 95.4(4) . 7_565
C2 C1 Na2 136.0(4) . 7_565
C1 O1 Na2 145.0(4) . 4
C1 O1 Na2 114.1(4) . 7_565
Na2 O1 Na2 98.83(18) 4 7_565

loop_
_geom_bond_atom_site_label_1
_geom_bond_atom_site_label_2
_geom_bond_distance
_geom_bond_site_symmetry_2
Co1 O2 2.037(4) .
Co1 N1 2.062(5) 6_566
Co1 N1 2.092(6) .
Co1 N4 2.137(5) .
Co1 N7 2.152(5) .
Co1 Na2 3.233(3) .
Na2 O1 2.319(5) 4_545
Na2 O1 2.329(5) 7_565
Na2 O2 2.350(5) .
Na2 N6 2.394(7) 4
Na2 N4 2.546(6) .
Na2 N4 2.918(6) 6_566
Na2 C1 3.050(7) 7_565
Na2 Na2 3.530(2) 6_565
Na2 Na2 3.530(2) 6_566
O2 C1 1.258(7) .
N7 C5 1.330(8) .
N7 C2 1.350(8) .
N4 N5 1.201(7) .
N4 Na2 2.918(6) 6_565
N1 N2 1.199(8) .
N1 Co1 2.062(5) 6_565
N5 N6 1.146(7) .
C5 C4 1.387(9) .
C2 C3 1.389(9) .
C2 C1 1.529(9) .
N8 C4 1.320(8) .
N8 C3 1.336(8) .
N2 N3 1.135(9) .
N6 Na2 2.394(7) 4_545
C1 O1 1.238(7) .
C1 Na2 3.050(7) 7_565
O1 Na2 2.319(5) 4
O1 Na2 2.329(5) 7_565
